data_7214137
loop_
_publ_author_name
'Wang, Jin-Hua'
'Tang, Gui-Mei'
'Wang, Yong-Tao'
'Qin, Ting-Xiao'
'Ng, Seik Weng'

_publ_section_title
;
 Metal-directed assembly of coordination polymers with the versatile
 ligand 2-(1H-benzotriazol-1-yl) acetic acid: from discrete structures to
 two-dimensional networks
;
_journal_issue 13
_journal_name_full CrystEngComm
_journal_page_first 2660
_journal_paper_doi 10.1039/c3ce42099j
_journal_volume 16
_journal_year 2014
_chemical_formula_moiety 'C8 H7 N3 O2'
_chemical_formula_sum 'C8 H7 N3 O2'
_chemical_formula_weight 177.17
_chemical_name_systematic
; 
 ? 
;
_space_group_IT_number 14
_symmetry_cell_setting monoclinic
_symmetry_space_group_name_Hall '-P 2ybc'
_symmetry_space_group_name_H-M 'P 1 21/c 1'
_atom_sites_solution_hydrogens geom
_atom_sites_solution_primary direct
_atom_sites_solution_secondary difmap
_audit_creation_method SHELXL-97
_cell_angle_alpha 90.00
_cell_angle_beta 113.097(1)
_cell_angle_gamma 90.00
_cell_formula_units_Z 4
_cell_length_a 13.2539(16)
_cell_length_b 4.4978(5)
_cell_length_c 15.1638(18)
_cell_measurement_reflns_used 2050
_cell_measurement_temperature 293(2)
_cell_measurement_theta_max 27.2963
_cell_measurement_theta_min 2.7373
_cell_volume 831.51(17)
_computing_structure_refinement 'SHELXL-97 (Sheldrick, 1997)'
_computing_structure_solution 'SHELXS-97 (Sheldrick, 1990)'
_diffrn_ambient_temperature 293(2)
_diffrn_measured_fraction_theta_full 0.997
_diffrn_measured_fraction_theta_max 0.997
_diffrn_measurement_device_type 'Bruker SMART APEX diffractometer'
_diffrn_measurement_method '\w scans'
_diffrn_radiation_monochromator graphite
_diffrn_radiation_source 'fine-focus sealed tube'
_diffrn_radiation_type MoK\a
_diffrn_radiation_wavelength 0.71073
_diffrn_reflns_av_R_equivalents 0.0267
_diffrn_reflns_av_sigmaI/netI 0.0261
_diffrn_reflns_limit_h_max 17
_diffrn_reflns_limit_h_min -17
_diffrn_reflns_limit_k_max 5
_diffrn_reflns_limit_k_min -5
_diffrn_reflns_limit_l_max 19
_diffrn_reflns_limit_l_min -19
_diffrn_reflns_number 6783
_diffrn_reflns_theta_full 27.50
_diffrn_reflns_theta_max 27.50
_diffrn_reflns_theta_min 1.67
_diffrn_standards_decay_% 0
_diffrn_standards_interval_count 0
_diffrn_standards_interval_time 0
_diffrn_standards_number 0
_exptl_absorpt_coefficient_mu 0.106
_exptl_absorpt_correction_type none
_exptl_crystal_colour pink
_exptl_crystal_density_diffrn 1.415
_exptl_crystal_density_method 'not measured'
_exptl_crystal_description prism
_exptl_crystal_F_000 368
_exptl_crystal_size_max 0.30
_exptl_crystal_size_mid 0.30
_exptl_crystal_size_min 0.20
_refine_diff_density_max 0.182
_refine_diff_density_min -0.209
_refine_diff_density_rms 0.052
_refine_ls_extinction_method none
_refine_ls_goodness_of_fit_ref 1.045
_refine_ls_hydrogen_treatment mixed
_refine_ls_matrix_type full
_refine_ls_number_parameters 122
_refine_ls_number_reflns 1900
_refine_ls_number_restraints 1
_refine_ls_restrained_S_all 1.045
_refine_ls_R_factor_all 0.0581
_refine_ls_R_factor_gt 0.0409
_refine_ls_shift/su_max 0.001
_refine_ls_shift/su_mean 0.001
_refine_ls_structure_factor_coef Fsqd
_refine_ls_weighting_details 'calc w=1/[\s^2^(Fo^2^)+(0.0611P)^2^+0.1022P] where P=(Fo^2^+2Fc^2^)/3'
_refine_ls_weighting_scheme calc
_refine_ls_wR_factor_gt 0.1062
_refine_ls_wR_factor_ref 0.1181
_reflns_number_gt 1417
_reflns_number_total 1900
_reflns_threshold_expression I>2\s(I)
_cod_data_source_file c3ce42099j.txt
_cod_data_source_block compound_HBTA
_cod_original_sg_symbol_H-M 'P 21/c'
_cod_database_code 7214137

loop_
_symmetry_equiv_pos_as_xyz
'x, y, z'
'-x, y+1/2, -z+1/2'
'-x, -y, -z'
'x, -y-1/2, z-1/2'

loop_
_atom_site_label
_atom_site_type_symbol
_atom_site_fract_x
_atom_site_fract_y
_atom_site_fract_z
_atom_site_U_iso_or_equiv
_atom_site_adp_type
_atom_site_occupancy
_atom_site_symmetry_multiplicity
_atom_site_calc_flag
_atom_site_refinement_flags
O1 O 0.39230(10) 0.4724(3) 0.16481(7) 0.0545(3) Uani 1 1 d D
H1 H 0.3646(16) 0.566(5) 0.1114(10) 0.093(7) Uiso 1 1 d D
O2 O 0.26745(13) 0.7218(4) 0.19925(9) 0.0908(6) Uani 1 1 d .
N1 N 0.34285(10) 0.4941(3) 0.38235(8) 0.0427(3) Uani 1 1 d .
N2 N 0.38833(10) 0.6899(3) 0.45433(8) 0.0480(3) Uani 1 1 d .
N3 N 0.32623(11) 0.7032(3) 0.50318(8) 0.0497(3) Uani 1 1 d .
C1 C 0.34401(13) 0.5565(3) 0.22140(10) 0.0464(4) Uani 1 1 d .
C2 C 0.39874(13) 0.4220(4) 0.31975(10) 0.0489(4) Uani 1 1 d .
H2A H 0.4009 0.2076 0.3137 0.059 Uiso 1 1 calc R
H2B H 0.4738 0.4928 0.3487 0.059 Uiso 1 1 calc R
C3 C 0.24866(12) 0.3781(3) 0.38359(9) 0.0409(3) Uani 1 1 d .
C4 C 0.17178(14) 0.1748(4) 0.32539(11) 0.0533(4) Uani 1 1 d .
H4 H 0.1786 0.0857 0.2727 0.064 Uiso 1 1 calc R
C5 C 0.08578(15) 0.1149(4) 0.35092(14) 0.0653(5) Uani 1 1 d .
H5 H 0.0321 -0.0181 0.3140 0.078 Uiso 1 1 calc R
C6 C 0.07566(16) 0.2477(5) 0.43113(14) 0.0685(5) Uani 1 1 d .
H6 H 0.0156 0.1992 0.4455 0.082 Uiso 1 1 calc R
C7 C 0.15080(15) 0.4446(4) 0.48826(12) 0.0591(4) Uani 1 1 d .
H7 H 0.1440 0.5297 0.5416 0.071 Uiso 1 1 calc R
C8 C 0.23900(13) 0.5128(3) 0.46273(10) 0.0445(4) Uani 1 1 d .

loop_
_atom_site_aniso_label
_atom_site_aniso_U_11
_atom_site_aniso_U_22
_atom_site_aniso_U_33
_atom_site_aniso_U_23
_atom_site_aniso_U_13
_atom_site_aniso_U_12
O1 0.0663(7) 0.0696(8) 0.0396(6) 0.0031(5) 0.0337(5) 0.0062(6)
O2 0.1202(12) 0.1169(12) 0.0526(7) 0.0317(7) 0.0525(8) 0.0681(10)
N1 0.0508(7) 0.0517(7) 0.0293(5) 0.0023(5) 0.0197(5) 0.0078(5)
N2 0.0563(7) 0.0575(8) 0.0334(6) -0.0015(6) 0.0210(6) 0.0031(6)
N3 0.0591(8) 0.0606(8) 0.0350(6) -0.0012(6) 0.0246(6) 0.0054(6)
C1 0.0607(9) 0.0488(8) 0.0378(7) -0.0009(6) 0.0281(7) 0.0033(7)
C2 0.0569(9) 0.0603(9) 0.0380(7) 0.0025(7) 0.0278(7) 0.0117(7)
C3 0.0479(8) 0.0438(7) 0.0334(7) 0.0074(6) 0.0185(6) 0.0106(6)
C4 0.0610(9) 0.0512(9) 0.0461(8) -0.0015(7) 0.0194(7) 0.0068(8)
C5 0.0606(10) 0.0601(11) 0.0715(11) 0.0019(9) 0.0219(9) -0.0049(9)
C6 0.0647(11) 0.0751(12) 0.0784(13) 0.0115(10) 0.0418(10) 0.0008(10)
C7 0.0685(11) 0.0676(11) 0.0554(9) 0.0047(8) 0.0395(9) 0.0083(9)
C8 0.0546(8) 0.0485(8) 0.0354(7) 0.0075(6) 0.0229(6) 0.0115(7)

loop_
_atom_type_symbol
_atom_type_description
_atom_type_scat_dispersion_real
_atom_type_scat_dispersion_imag
_atom_type_scat_source
C C 0.0033 0.0016 'International Tables Vol C Tables 4.2.6.8 and 6.1.1.4'
H H 0.0000 0.0000 'International Tables Vol C Tables 4.2.6.8 and 6.1.1.4'
N N 0.0061 0.0033 'International Tables Vol C Tables 4.2.6.8 and 6.1.1.4'
O O 0.0106 0.0060 'International Tables Vol C Tables 4.2.6.8 and 6.1.1.4'

loop_
_geom_angle_atom_site_label_1
_geom_angle_atom_site_label_2
_geom_angle_atom_site_label_3
_geom_angle
C1 O1 H1 109.7(15)
N2 N1 C3 111.16(11)
N2 N1 C2 119.68(12)
C3 N1 C2 129.06(13)
N3 N2 N1 107.95(12)
N2 N3 C8 108.96(11)
O2 C1 O1 125.04(14)
O2 C1 C2 123.67(13)
O1 C1 C2 111.28(13)
N1 C2 C1 112.75(12)
N1 C2 H2A 109.0
C1 C2 H2A 109.0
N1 C2 H2B 109.0
C1 C2 H2B 109.0
H2A C2 H2B 107.8
N1 C3 C8 103.89(13)
N1 C3 C4 133.56(13)
C8 C3 C4 122.55(14)
C5 C4 C3 115.67(15)
C5 C4 H4 122.2
C3 C4 H4 122.2
C4 C5 C6 122.27(18)
C4 C5 H5 118.9
C6 C5 H5 118.9
C7 C6 C5 122.17(16)
C7 C6 H6 118.9
C5 C6 H6 118.9
C6 C7 C8 116.62(16)
C6 C7 H7 121.7
C8 C7 H7 121.7
N3 C8 C3 108.04(12)
N3 C8 C7 131.25(14)
C3 C8 C7 120.71(15)

loop_
_geom_bond_atom_site_label_1
_geom_bond_atom_site_label_2
_geom_bond_distance
O1 C1 1.3117(17)
O1 H1 0.857(10)
O2 C1 1.1950(19)
N1 N2 1.3470(17)
N1 C3 1.3599(18)
N1 C2 1.4514(17)
N2 N3 1.3069(16)
N3 C8 1.375(2)
C1 C2 1.506(2)
C2 H2A 0.9700
C2 H2B 0.9700
C3 C8 1.3943(19)
C3 C4 1.396(2)
C4 C5 1.367(2)
C4 H4 0.9300
C5 C6 1.408(3)
C5 H5 0.9300
C6 C7 1.360(3)
C6 H6 0.9300
C7 C8 1.402(2)
C7 H7 0.9300

loop_
_geom_hbond_atom_site_label_D
_geom_hbond_atom_site_label_H
_geom_hbond_atom_site_label_A
_geom_hbond_distance_DH
_geom_hbond_distance_HA
_geom_hbond_distance_DA
_geom_hbond_angle_DHA
_geom_hbond_site_symmetry_A
O1 H1 N3 0.86(1) 1.84(1) 2.687(2) 171(2) 4_575

loop_
_geom_torsion_atom_site_label_1
_geom_torsion_atom_site_label_2
_geom_torsion_atom_site_label_3
_geom_torsion_atom_site_label_4
_geom_torsion
C3 N1 N2 N3 0.43(15)
C2 N1 N2 N3 -176.28(12)
N1 N2 N3 C8 0.16(15)
N2 N1 C2 C1 -107.19(15)
C3 N1 C2 C1 76.77(19)
O2 C1 C2 N1 4.9(3)
O1 C1 C2 N1 -176.06(13)
N2 N1 C3 C8 -0.80(15)
C2 N1 C3 C8 175.52(13)
N2 N1 C3 C4 178.98(15)
C2 N1 C3 C4 -4.7(3)
N1 C3 C4 C5 -179.80(15)
C8 C3 C4 C5 -0.1(2)
C3 C4 C5 C6 -0.5(3)
C4 C5 C6 C7 0.1(3)
C5 C6 C7 C8 0.8(3)
N2 N3 C8 C3 -0.66(16)
N2 N3 C8 C7 179.47(16)
N1 C3 C8 N3 0.87(15)
C4 C3 C8 N3 -178.95(13)
N1 C3 C8 C7 -179.24(14)
C4 C3 C8 C7 0.9(2)
C6 C7 C8 N3 178.60(16)
C6 C7 C8 C3 -1.3(2)
